data_4342465
loop_
_publ_author_name
'Mesbah, Adel'
'Prakash, Jai'
'Beard, Jessica C.'
'Pozzi, Eric A.'
'Tarasenko, Mariya S.'
'Leb\`egue, S\'ebastien'
'Malliakas, Christos D.'
'Van Duyne, Richard P.'
'Ibers, James A.'

_publ_section_title
;
 Positional Flexibility: Syntheses and Characterization of Six Uranium
 Chalcogenides Related to the 2H Hexagonal Perovskite Family.
;
_journal_issue 6
_journal_name_full 'Inorganic chemistry'
_journal_page_first 2851
_journal_page_last 2857
_journal_paper_doi 10.1021/ic5029806
_journal_volume 54
_journal_year 2015
_chemical_formula_sum 'Ba3 Fe Se6 U'
_chemical_formula_weight 1179.66
_space_group_crystal_system trigonal
_space_group_IT_number 167
_space_group_name_Hall '-R 3 2"c'
_space_group_name_H-M_alt 'R -3 c :H'
_symmetry_space_group_name_Hall '-R 3 2"c'
_symmetry_space_group_name_H-M 'R -3 c :H'
_audit_creation_method SHELXL-2014/6
_cell_angle_alpha 90
_cell_angle_beta 90
_cell_angle_gamma 120
_cell_formula_units_Z 6
_cell_length_a 12.4842(10)
_cell_length_b 12.4842(10)
_cell_length_c 13.9258(11)
_cell_measurement_reflns_used 2620
_cell_measurement_temperature 100(2)
_cell_measurement_theta_max 60.878
_cell_measurement_theta_min 6.527
_cell_volume 1879.6(3)
_computing_structure_refinement 'SHELXL-2014/6 (Sheldrick, 2014)'
_diffrn_ambient_temperature 100(2)
_diffrn_measured_fraction_theta_full 0.997
_diffrn_measured_fraction_theta_max 0.998
_diffrn_radiation_type MoK\a
_diffrn_radiation_wavelength 0.71073
_diffrn_reflns_av_R_equivalents 0.0405
_diffrn_reflns_av_unetI/netI 0.0187
_diffrn_reflns_Laue_measured_fraction_full 0.997
_diffrn_reflns_Laue_measured_fraction_max 0.998
_diffrn_reflns_limit_h_max 17
_diffrn_reflns_limit_h_min -17
_diffrn_reflns_limit_k_max 17
_diffrn_reflns_limit_k_min -17
_diffrn_reflns_limit_l_max 19
_diffrn_reflns_limit_l_min -18
_diffrn_reflns_number 7081
_diffrn_reflns_point_group_measured_fraction_full 0.997
_diffrn_reflns_point_group_measured_fraction_max 0.998
_diffrn_reflns_theta_full 25.242
_diffrn_reflns_theta_max 30.515
_diffrn_reflns_theta_min 3.264
_exptl_absorpt_coefficient_mu 40.668
_exptl_absorpt_correction_T_max 60.878
_exptl_absorpt_correction_T_min 0.34075
_exptl_absorpt_correction_type numerical
_exptl_absorpt_process_details 'face indexed (SADABS; Sheldrick, 2008)'
_exptl_crystal_colour black
_exptl_crystal_density_diffrn 6.253
_exptl_crystal_description plate
_exptl_crystal_F_000 2940
_exptl_crystal_size_max 0.041
_exptl_crystal_size_mid 0.038
_exptl_crystal_size_min 0.035
_refine_diff_density_max 1.004
_refine_diff_density_min -1.172
_refine_diff_density_rms 0.201
_refine_ls_extinction_coef 0.000234(12)
_refine_ls_extinction_expression Fc^*^=kFc[1+0.001xFc^2^\l^3^/sin(2\q)]^-1/4^
_refine_ls_extinction_method SHELXL
_refine_ls_goodness_of_fit_ref 1.163
_refine_ls_hydrogen_treatment undef
_refine_ls_matrix_type full
_refine_ls_number_parameters 20
_refine_ls_number_reflns 643
_refine_ls_number_restraints 0
_refine_ls_restrained_S_all 1.163
_refine_ls_R_factor_all 0.0161
_refine_ls_R_factor_gt 0.0144
_refine_ls_shift/su_max 0.001
_refine_ls_shift/su_mean 0.000
_refine_ls_structure_factor_coef Fsqd
_refine_ls_weighting_details 'w=1/[\s^2^(Fo^2^)+(0.0091P)^2^] where P=(1.0000Fo^2^+0.0000Fc^2^)'
_refine_ls_weighting_scheme calc
_refine_ls_wR_factor_gt 0.0276
_refine_ls_wR_factor_ref 0.0281
_reflns_Friedel_coverage 0.000
_reflns_number_gt 604
_reflns_number_total 643
_reflns_threshold_expression 'I > 2\s(I)'
_cod_data_source_file ic5029806_si_001.cif
_cod_data_source_block Ba3FeUSe6
_cod_depositor_comments 'Adding full bibliography for 4342464--4342469.cif.'
_cod_database_code 4342465
_shelx_space_group_comment
;
The symmetry employed for this shelxl refinement is uniquely defined
by the following loop, which should always be used as a source of
symmetry information in preference to the above space-group names.
They are only intended as comments.
;
_shelx_estimated_absorpt_t_min 0.286
_shelx_estimated_absorpt_t_max 0.330
_shelxl_version_number 2014/6

loop_
_space_group_symop_operation_xyz
'x, y, z'
'-y, x-y, z'
'-x+y, -x, z'
'y, x, -z+1/2'
'x-y, -y, -z+1/2'
'-x, -x+y, -z+1/2'
'x+2/3, y+1/3, z+1/3'
'-y+2/3, x-y+1/3, z+1/3'
'-x+y+2/3, -x+1/3, z+1/3'
'y+2/3, x+1/3, -z+5/6'
'x-y+2/3, -y+1/3, -z+5/6'
'-x+2/3, -x+y+1/3, -z+5/6'
'x+1/3, y+2/3, z+2/3'
'-y+1/3, x-y+2/3, z+2/3'
'-x+y+1/3, -x+2/3, z+2/3'
'y+1/3, x+2/3, -z+7/6'
'x-y+1/3, -y+2/3, -z+7/6'
'-x+1/3, -x+y+2/3, -z+7/6'
'-x, -y, -z'
'y, -x+y, -z'
'x-y, x, -z'
'-y, -x, z-1/2'
'-x+y, y, z-1/2'
'x, x-y, z-1/2'
'-x+2/3, -y+1/3, -z+1/3'
'y+2/3, -x+y+1/3, -z+1/3'
'x-y+2/3, x+1/3, -z+1/3'
'-y+2/3, -x+1/3, z-1/6'
'-x+y+2/3, y+1/3, z-1/6'
'x+2/3, x-y+1/3, z-1/6'
'-x+1/3, -y+2/3, -z+2/3'
'y+1/3, -x+y+2/3, -z+2/3'
'x-y+1/3, x+2/3, -z+2/3'
'-y+1/3, -x+2/3, z+1/6'
'-x+y+1/3, y+2/3, z+1/6'
'x+1/3, x-y+2/3, z+1/6'

loop_
_atom_site_label
_atom_site_type_symbol
_atom_site_fract_x
_atom_site_fract_y
_atom_site_fract_z
_atom_site_U_iso_or_equiv
_atom_site_adp_type
_atom_site_occupancy
_atom_site_site_symmetry_order
_atom_site_calc_flag
_atom_site_refinement_flags_posn
_atom_site_refinement_flags_adp
_atom_site_refinement_flags_occupancy
U1 U 0.0000 0.0000 0.2500 0.00488(8) Uani 1 6 d S T P
Ba1 Ba 0.04984(2) 0.3333 0.0833 0.00544(7) Uani 1 2 d S T P
Fe1 Fe 0.0000 0.0000 0.0000 0.0061(2) Uani 1 6 d S T P
Se1 Se 0.18351(3) 0.15484(3) 0.11590(2) 0.00570(8) Uani 1 1 d . . .

loop_
_atom_site_aniso_label
_atom_site_aniso_U_11
_atom_site_aniso_U_22
_atom_site_aniso_U_33
_atom_site_aniso_U_23
_atom_site_aniso_U_13
_atom_site_aniso_U_12
U1 0.00524(9) 0.00524(9) 0.00415(14) 0.000 0.000 0.00262(5)
Ba1 0.00553(10) 0.00582(12) 0.00508(13) -0.00063(8) -0.00031(4) 0.00291(6)
Fe1 0.0064(3) 0.0064(3) 0.0055(5) 0.000 0.000 0.00320(15)
Se1 0.00542(14) 0.00565(14) 0.00498(15) -0.00007(10) 0.00015(10) 0.00199(11)

loop_
_atom_type_symbol
_atom_type_description
_atom_type_scat_dispersion_real
_atom_type_scat_dispersion_imag
_atom_type_scat_source
Fe Fe 0.3463 0.8444 'International Tables Vol C Tables 4.2.6.8 and 6.1.1.4'
Se Se -0.0929 2.2259 'International Tables Vol C Tables 4.2.6.8 and 6.1.1.4'
Ba Ba -0.3244 2.2819 'International Tables Vol C Tables 4.2.6.8 and 6.1.1.4'
U U -9.6767 9.6646 'International Tables Vol C Tables 4.2.6.8 and 6.1.1.4'

loop_
_geom_angle_atom_site_label_1
_geom_angle_atom_site_label_2
_geom_angle_atom_site_label_3
_geom_angle
_geom_angle_site_symmetry_1
_geom_angle_site_symmetry_3
Se1 U1 Se1 147.757(12) 4 3
Se1 U1 Se1 124.323(12) 4 2
Se1 U1 Se1 81.355(10) 3 2
Se1 U1 Se1 81.355(11) 4 6
Se1 U1 Se1 124.323(12) 3 6
Se1 U1 Se1 83.741(13) 2 6
Se1 U1 Se1 81.355(10) 4 5
Se1 U1 Se1 83.741(14) 3 5
Se1 U1 Se1 147.757(12) 2 5
Se1 U1 Se1 81.355(11) 6 5
Se1 U1 Se1 83.741(13) 4 .
Se1 U1 Se1 81.355(10) 3 .
Se1 U1 Se1 81.355(10) 2 .
Se1 U1 Se1 147.756(12) 6 .
Se1 U1 Se1 124.324(12) 5 .
Se1 U1 Fe1 48.819(7) 4 4
Se1 U1 Fe1 131.181(7) 3 4
Se1 U1 Fe1 131.181(7) 2 4
Se1 U1 Fe1 48.819(7) 6 4
Se1 U1 Fe1 48.819(7) 5 4
Se1 U1 Fe1 131.181(7) . 4
Se1 U1 Fe1 131.181(7) 4 .
Se1 U1 Fe1 48.819(7) 3 .
Se1 U1 Fe1 48.819(7) 2 .
Se1 U1 Fe1 131.181(7) 6 .
Se1 U1 Fe1 131.181(7) 5 .
Se1 U1 Fe1 48.819(7) . .
Fe1 U1 Fe1 180.0 4 .
Se1 Ba1 Se1 70.639(13) 30_455 26_455
Se1 Ba1 Se1 127.028(7) 30_455 34
Se1 Ba1 Se1 74.418(10) 26_455 34
Se1 Ba1 Se1 74.419(10) 30_455 21
Se1 Ba1 Se1 127.028(7) 26_455 21
Se1 Ba1 Se1 156.408(13) 34 21
Se1 Ba1 Se1 70.991(9) 30_455 18_554
Se1 Ba1 Se1 90.630(7) 26_455 18_554
Se1 Ba1 Se1 70.902(10) 34 18_554
Se1 Ba1 Se1 113.956(10) 21 18_554
Se1 Ba1 Se1 90.630(7) 30_455 2
Se1 Ba1 Se1 70.991(9) 26_455 2
Se1 Ba1 Se1 113.957(10) 34 2
Se1 Ba1 Se1 70.901(10) 21 2
Se1 Ba1 Se1 157.760(12) 18_554 2
Se1 Ba1 Se1 142.537(8) 30_455 .
Se1 Ba1 Se1 122.371(4) 26_455 .
Se1 Ba1 Se1 90.003(9) 34 .
Se1 Ba1 Se1 70.546(10) 21 .
Se1 Ba1 Se1 136.374(6) 18_554 .
Se1 Ba1 Se1 65.815(10) 2 .
Se1 Ba1 Se1 122.371(4) 30_455 17_554
Se1 Ba1 Se1 142.536(8) 26_455 17_554
Se1 Ba1 Se1 70.545(10) 34 17_554
Se1 Ba1 Se1 90.003(9) 21 17_554
Se1 Ba1 Se1 65.814(10) 18_554 17_554
Se1 Ba1 Se1 136.374(6) 2 17_554
Se1 Ba1 Se1 70.927(11) . 17_554
Se1 Ba1 Ba1 167.138(5) 30_455 27
Se1 Ba1 Ba1 114.377(8) 26_455 27
Se1 Ba1 Ba1 48.248(6) 34 27
Se1 Ba1 Ba1 108.557(9) 21 27
Se1 Ba1 Ba1 96.713(5) 18_554 27
Se1 Ba1 Ba1 102.187(8) 2 27
Se1 Ba1 Ba1 46.100(7) . 27
Se1 Ba1 Ba1 46.229(6) 17_554 27
Se1 Ba1 Ba1 114.378(8) 30_455 20
Se1 Ba1 Ba1 167.139(5) 26_455 20
Se1 Ba1 Ba1 108.555(9) 34 20
Se1 Ba1 Ba1 48.250(6) 21 20
Se1 Ba1 Ba1 102.185(8) 18_554 20
Se1 Ba1 Ba1 96.715(5) 2 20
Se1 Ba1 Ba1 46.229(6) . 20
Se1 Ba1 Ba1 46.099(7) 17_554 20
Ba1 Ba1 Ba1 63.503(6) 27 20
Se1 Ba1 Ba1 48.755(6) 30_455 21
Se1 Ba1 Ba1 78.303(7) 26_455 21
Se1 Ba1 Ba1 151.092(6) 34 21
Se1 Ba1 Ba1 48.744(6) 21 21
Se1 Ba1 Ba1 119.177(8) 18_554 21
Se1 Ba1 Ba1 46.269(6) 2 21
Se1 Ba1 Ba1 96.659(5) . 21
Se1 Ba1 Ba1 138.118(6) 17_554 21
Ba1 Ba1 Ba1 142.421(6) 27 21
Ba1 Ba1 Ba1 96.078(4) 20 21
Se1 Ba1 Ba1 78.301(7) 30_455 26_455
Se1 Ba1 Ba1 48.755(6) 26_455 26_455
Se1 Ba1 Ba1 48.745(6) 34 26_455
Se1 Ba1 Ba1 151.091(6) 21 26_455
Se1 Ba1 Ba1 46.269(6) 18_554 26_455
Se1 Ba1 Ba1 119.178(8) 2 26_455
Se1 Ba1 Ba1 138.119(6) . 26_455
Se1 Ba1 Ba1 96.659(5) 17_554 26_455
Ba1 Ba1 Ba1 96.077(4) 27 26_455
Ba1 Ba1 Ba1 142.419(6) 20 26_455
Ba1 Ba1 Ba1 116.226(5) 21 26_455
Se1 Fe1 Se1 87.386(10) 19 21
Se1 Fe1 Se1 92.614(10) 19 3
Se1 Fe1 Se1 180.000(16) 21 3
Se1 Fe1 Se1 87.386(10) 19 20
Se1 Fe1 Se1 87.386(10) 21 20
Se1 Fe1 Se1 92.614(10) 3 20
Se1 Fe1 Se1 92.614(10) 19 2
Se1 Fe1 Se1 92.614(10) 21 2
Se1 Fe1 Se1 87.386(10) 3 2
Se1 Fe1 Se1 180.000(15) 20 2
Se1 Fe1 Se1 180.0 19 .
Se1 Fe1 Se1 92.613(10) 21 .
Se1 Fe1 Se1 87.387(10) 3 .
Se1 Fe1 Se1 92.614(10) 20 .
Se1 Fe1 Se1 87.386(10) 2 .
Se1 Fe1 U1 127.092(7) 19 .
Se1 Fe1 U1 127.092(7) 21 .
Se1 Fe1 U1 52.908(7) 3 .
Se1 Fe1 U1 127.092(7) 20 .
Se1 Fe1 U1 52.908(7) 2 .
Se1 Fe1 U1 52.908(7) . .
Se1 Fe1 U1 52.908(7) 19 19
Se1 Fe1 U1 52.908(7) 21 19
Se1 Fe1 U1 127.092(7) 3 19
Se1 Fe1 U1 52.908(7) 20 19
Se1 Fe1 U1 127.092(7) 2 19
Se1 Fe1 U1 127.092(7) . 19
U1 Fe1 U1 180.0 . 19
Fe1 Se1 U1 78.273(10) . .
Fe1 Se1 Ba1 167.674(12) . 27
U1 Se1 Ba1 102.809(11) . 27
Fe1 Se1 Ba1 85.195(10) . 20
U1 Se1 Ba1 163.462(11) . 20
Ba1 Se1 Ba1 93.245(10) 27 20
Fe1 Se1 Ba1 83.089(8) . 3
U1 Se1 Ba1 92.907(9) . 3
Ba1 Se1 Ba1 109.010(9) 27 3
Ba1 Se1 Ba1 85.482(7) 20 3
Fe1 Se1 Ba1 82.541(8) . .
U1 Se1 Ba1 92.317(8) . .
Ba1 Se1 Ba1 85.144(7) 27 .
Ba1 Se1 Ba1 85.028(7) 20 .
Ba1 Se1 Ba1 163.375(10) 3 .

loop_
_geom_bond_atom_site_label_1
_geom_bond_atom_site_label_2
_geom_bond_distance
_geom_bond_site_symmetry_2
U1 Se1 2.8362(3) 4
U1 Se1 2.8362(3) 3
U1 Se1 2.8362(3) 2
U1 Se1 2.8362(3) 6
U1 Se1 2.8362(3) 5
U1 Se1 2.8362(3) .
U1 Fe1 3.4814(3) 4
U1 Fe1 3.4814(3) .
Ba1 Se1 3.2744(4) 30_455
Ba1 Se1 3.2744(4) 26_455
Ba1 Se1 3.2820(4) 34
Ba1 Se1 3.2820(4) 21
Ba1 Se1 3.3886(4) 18_554
Ba1 Se1 3.3886(4) 2
Ba1 Se1 3.4168(4) .
Ba1 Se1 3.4168(4) 17_554
Ba1 Ba1 4.5278(3) 27
Ba1 Ba1 4.5279(3) 20
Ba1 Ba1 4.5279(3) 21
Ba1 Ba1 4.5280(3) 26_455
Fe1 Se1 2.6761(3) 19
Fe1 Se1 2.6761(3) 21
Fe1 Se1 2.6761(3) 3
Fe1 Se1 2.6761(3) 20
Fe1 Se1 2.6761(3) 2
Fe1 Se1 2.6761(3) .
Fe1 U1 3.4814(3) 19
Se1 Ba1 3.2743(4) 27
Se1 Ba1 3.2820(4) 20
Se1 Ba1 3.3886(4) 3
